data_4114827
loop_
_publ_author_name
'Stephen Barlow'
'Lawrence M. Henling'
'Michael W. Day'
'William P. Schaefer'
'Jennifer C. Green'
'Tony Hascall'
'Seth R. Marder'

_publ_section_title
;
 Metallocene-Terminated Allylium Salts: The Effect of End Group on
 Localization in Polymethines
;
_journal_name_full 'Journal of the American Chemical Society'
_journal_page_first 6285
_journal_page_last 6296
_journal_paper_doi 10.1021/ja012472z
_journal_volume 124
_journal_year 2002
_chemical_formula_moiety 'C31 H37 B1 F4 Fe2'
_chemical_formula_structural 'C31 H37 B1 F4 Fe2'
_chemical_formula_sum 'C31 H37 B F4 Fe2'
_chemical_formula_weight 608.13
_chemical_name_common '4a, [Fc(CH)3Fc"]+[BF4]-'
_chemical_name_systematic
;
1-ferrocenyl-3-(2,3,4,5,1',2',3'4'-octamethylferrocenyl)allylium 
tetrafluoroborate
;
_space_group_IT_number 14
_symmetry_cell_setting monoclinic
_symmetry_space_group_name_Hall '-P 2yn'
_symmetry_space_group_name_H-M 'P 1 21/n 1'
_atom_sites_solution_primary direct
_atom_sites_solution_secondary difmap
_audit_creation_method CRYM
_cell_angle_alpha 90
_cell_angle_beta 93.24(2)
_cell_angle_gamma 90
_cell_formula_units_Z 4
_cell_length_a 8.702(3)
_cell_length_b 20.419(4)
_cell_length_c 15.446(3)
_cell_measurement_reflns_used 25
_cell_measurement_temperature 85
_cell_measurement_theta_max 14.2
_cell_measurement_theta_min 13.3
_cell_volume 2740.2(12)
_computing_cell_refinement 'CAD-4 Software (Enraf-Nonius, 1989)'
_computing_data_collection 'CAD-4 Software (Enraf-Nonius, 1989)'
_computing_data_reduction 'CRYM (Duchamp, 1964)'
_computing_molecular_graphics 'ORTEPII (Johnson, 1976)'
_computing_publication_material 'CRYM (Duchamp, 1964)'
_computing_structure_refinement 'CRYM (Duchamp, 1964)'
_computing_structure_solution 'SHELXS-86 (Sheldrick, 1990)'
_diffrn_ambient_temperature 85
_diffrn_measurement_device_type CAD-4
_diffrn_measurement_method '\W scans'
_diffrn_radiation_monochromator Graphite
_diffrn_radiation_source 'Normal focus sealed tube'
_diffrn_radiation_type MoK\a
_diffrn_radiation_wavelength 0.7107
_diffrn_reflns_av_R_equivalents 0.026
_diffrn_reflns_limit_h_max 10
_diffrn_reflns_limit_h_min -10
_diffrn_reflns_limit_k_max 24
_diffrn_reflns_limit_k_min -24
_diffrn_reflns_limit_l_max 18
_diffrn_reflns_limit_l_min 0
_diffrn_reflns_number 11091
_diffrn_reflns_theta_max 25.0
_diffrn_reflns_theta_min 1.0
_diffrn_standards_decay_% 0.8
_diffrn_standards_number 3
_exptl_absorpt_coefficient_mu 1.104
_exptl_absorpt_correction_T_max 1.05
_exptl_absorpt_correction_T_min 0.94
_exptl_absorpt_correction_type '\Y-scan (North, Phillips & Matthews, 1968)'
_exptl_crystal_colour Green
_exptl_crystal_density_diffrn 1.474
_exptl_crystal_density_method 'Not measured'
_exptl_crystal_description Fragment
_refine_diff_density_max 1.21
_refine_diff_density_min -0.80
_refine_ls_extinction_method none
_refine_ls_goodness_of_fit_all 2.73
_refine_ls_goodness_of_fit_obs 2.73
_refine_ls_hydrogen_treatment noref
_refine_ls_matrix_type full
_refine_ls_number_parameters 343
_refine_ls_number_reflns 4830
_refine_ls_number_restraints 0
_refine_ls_R_factor_all 0.0594
_refine_ls_R_factor_obs 0.0594
_refine_ls_shift/esd_max 0.00
_refine_ls_structure_factor_coef Fsqd
_refine_ls_weighting_details w=1/s^2^(Fo^2^)
_refine_ls_weighting_scheme calc
_refine_ls_wR_factor_all 0.1132
_refine_ls_wR_factor_obs 0.1132
_reflns_number_observed 4830
_reflns_number_total 4830
_reflns_observed_criterion All
_cod_data_source_file ja012472z_3.cif
_cod_data_source_block 4a
_cod_original_sg_symbol_H-M 'P 21/n'
_cod_original_formula_sum 'C31 H37 B1 F4 Fe2'
_cod_database_code 4114827

loop_
_symmetry_equiv_pos_as_xyz
x,y,z
-x,-y,-z
1/2-x,1/2+y,1/2-z
1/2+x,1/2-y,1/2+z

loop_
_atom_site_aniso_label
_atom_site_aniso_U_11
_atom_site_aniso_U_22
_atom_site_aniso_U_33
_atom_site_aniso_U_12
_atom_site_aniso_U_13
_atom_site_aniso_U_23
Fe1 0.0308(3) 0.0176(3) 0.0191(3) -0.0021(3) -0.0012(3) -0.0021(2)
Fe2 0.0162(3) 0.0136(3) 0.0149(3) 0.0014(2) 0.0008(2) 0.0012(2)
C1 0.040(3) 0.028(2) 0.027(2) -0.005(2) 0.011(2) 0.000(2)
C2 0.048(3) 0.026(2) 0.021(2) -0.003(2) 0.002(2) 0.001(2)
C3 0.035(3) 0.024(2) 0.026(2) 0.002(2) -0.002(2) 0.004(2)
C4 0.038(3) 0.016(2) 0.025(2) 0.002(2) 0.005(2) 0.001(2)
C5 0.045(3) 0.019(2) 0.024(2) -0.011(2) 0.004(2) -0.003(2)
C6 0.058(3) 0.018(2) 0.020(2) -0.003(2) -0.019(2) 0.001(2)
C7 0.039(3) 0.032(3) 0.048(3) 0.011(2) -0.002(3) 0.011(2)
C8 0.073(4) 0.017(2) 0.032(3) 0.005(2) -0.014(3) -0.007(2)
C9 0.059(4) 0.026(2) 0.042(3) -0.015(2) -0.013(3) 0.010(2)
C10 0.045(3) 0.033(3) 0.038(3) -0.005(2) 0.004(2) 0.016(2)
C11 0.036(3) 0.013(2) 0.021(2) 0.001(2) 0.004(2) 0.002(2)
C12 0.023(2) 0.015(2) 0.020(2) 0.002(2) 0.004(2) 0.005(2)
C13 0.026(2) 0.017(2) 0.020(2) 0.002(2) 0.000(2) 0.009(2)
C14 0.021(2) 0.024(2) 0.030(2) 0.001(2) -0.004(2) 0.014(2)
C15 0.029(2) 0.020(2) 0.034(3) 0.013(2) 0.013(2) 0.013(2)
C16 0.038(3) 0.011(2) 0.024(2) 0.002(2) -0.006(2) 0.000(2)
C17 0.017(2) 0.026(2) 0.039(3) 0.006(2) 0.000(2) 0.017(2)
C18 0.056(3) 0.019(2) 0.018(2) 0.002(2) -0.020(2) 0.001(2)
C19 0.041(3) 0.038(3) 0.023(2) 0.017(2) 0.014(2) 0.016(2)
C20 0.025(2) 0.022(2) 0.046(3) -0.001(2) -0.007(2) 0.016(2)
C21 0.038(3) 0.030(2) 0.034(3) 0.003(2) -0.005(2) 0.008(2)
C22 0.023(2) 0.017(2) 0.023(2) -0.002(2) -0.004(2) 0.001(2)
C23 0.029(2) 0.021(2) 0.040(3) 0.002(2) -0.004(2) 0.007(2)
C24 0.027(3) 0.034(3) 0.054(3) 0.001(2) -0.009(2) 0.004(2)
C25 0.081(4) 0.041(3) 0.035(3) -0.001(3) -0.021(3) -0.002(2)
C26 0.069(4) 0.062(4) 0.038(3) 0.011(3) 0.018(3) 0.015(3)
C27 0.026(3) 0.040(3) 0.061(3) -0.002(2) 0.006(2) 0.010(3)
C28 0.027(2) 0.024(2) 0.034(3) -0.001(2) 0.006(2) 0.007(2)
C29 0.048(3) 0.032(2) 0.020(2) -0.001(2) -0.002(2) 0.004(2)
C30 0.027(3) 0.054(3) 0.050(3) -0.004(2) -0.010(2) 0.028(3)
C31 0.043(3) 0.035(3) 0.057(3) 0.021(2) 0.027(3) 0.013(2)
B 0.043(4) 0.060(4) 0.047(4) 0.009(3) 0.024(3) 0.002(3)
F1 0.102(3) 0.113(3) 0.083(3) -0.011(3) 0.037(3) -0.056(2)
F2 0.153(4) 0.066(2) 0.075(3) -0.026(3) -0.017(3) 0.001(2)
F3 0.090(3) 0.191(5) 0.176(5) 0.036(3) 0.027(3) 0.138(4)
F4 0.102(3) 0.102(3) 0.162(4) 0.015(3) 0.099(3) 0.034(3)

loop_
_atom_site_label
_atom_site_type_symbol
_atom_site_fract_x
_atom_site_fract_y
_atom_site_fract_z
_atom_site_U_iso_or_equiv
_atom_site_thermal_displace_type
_atom_site_occupancy
_atom_site_calc_flag
Fe1 Fe 0.23620(7) 0.99356(3) 0.87791(4) 0.02260(10) Uani 1 d
Fe2 Fe 0.12386(6) 0.81677(2) 0.48244(3) 0.01490(10) Uani 1 d
C1 C 0.1198(5) 0.9347(2) 0.9590(3) 0.0311(10) Uani 1 d
C2 C 0.2595(6) 0.9559(2) 1.0007(3) 0.0317(11) Uani 1 d
C3 C 0.3817(5) 0.9339(2) 0.9508(3) 0.0286(10) Uani 1 d
C4 C 0.3166(5) 0.8996(2) 0.8780(3) 0.0264(10) Uani 1 d
C5 C 0.1552(5) 0.9001(2) 0.8834(3) 0.0292(11) Uani 1 d
C6 C 0.1635(6) 1.0327(2) 0.7630(3) 0.0325(12) Uani 1 d
C7 C 0.0930(6) 1.0651(2) 0.8347(3) 0.0399(12) Uani 1 d
C8 C 0.2129(7) 1.0930(2) 0.8857(3) 0.0410(15) Uani 1 d
C9 C 0.3522(6) 1.0782(2) 0.8506(3) 0.0429(13) Uani 1 d
C10 C 0.3250(6) 1.0413(2) 0.7760(3) 0.0384(11) Uani 1 d
C11 C 0.1122(5) 0.7172(2) 0.4746(3) 0.0230(10) Uani 1 d
C12 C 0.0364(4) 0.7381(2) 0.5487(3) 0.0195(8) Uani 1 d
C13 C 0.1476(5) 0.7712(2) 0.6037(2) 0.0211(9) Uani 1 d
C14 C 0.2899(5) 0.7711(2) 0.5627(3) 0.0254(9) Uani 1 d
C15 C 0.2684(5) 0.7375(2) 0.4831(3) 0.0275(10) Uani 1 d
C16 C 0.0613(5) 0.9125(2) 0.4809(3) 0.0248(11) Uani 1 d
C17 C -0.0558(5) 0.8728(2) 0.4359(3) 0.0274(10) Uani 1 d
C18 C 0.0135(6) 0.8427(2) 0.3655(3) 0.0320(12) Uani 1 d
C19 C 0.1687(5) 0.8647(2) 0.3668(3) 0.0334(11) Uani 1 d
C20 C 0.1992(5) 0.9055(2) 0.4379(3) 0.0313(11) Uani 1 d
C21 C 0.0788(5) 0.9926(2) 0.6988(3) 0.0341(10) Uani 1 d
C22 C 0.1379(5) 0.9672(2) 0.6249(3) 0.0213(9) Uani 1 d
C23 C 0.0372(5) 0.9336(2) 0.5662(3) 0.0299(11) Uani 1 d
C24 C -0.2234(5) 0.8675(2) 0.4536(3) 0.0389(12) Uani 1 d
C25 C -0.0634(7) 0.7968(2) 0.3009(3) 0.0534(15) Uani 1 d
C26 C 0.2801(7) 0.8493(3) 0.2976(3) 0.0561(15) Uani 1 d
C27 C 0.3512(5) 0.9406(2) 0.4596(3) 0.0425(13) Uani 1 d
C28 C -0.1279(5) 0.7244(2) 0.5672(3) 0.0282(10) Uani 1 d
C29 C 0.1185(6) 0.7992(2) 0.6912(3) 0.0336(11) Uani 1 d
C30 C 0.4407(5) 0.7990(2) 0.5988(3) 0.0441(13) Uani 1 d
C31 C 0.3920(6) 0.7218(2) 0.4225(3) 0.0443(12) Uani 1 d
B B 0.1804(7) 0.5850(3) 0.2436(4) 0.049(2) Uani 1 d
F1 F 0.1204(5) 0.6343(2) 0.2888(2) 0.0980(12) Uani 1 d
F2 F 0.0596(6) 0.5624(2) 0.1897(3) 0.0987(13) Uani 1 d
F3 F 0.2310(5) 0.5354(3) 0.2912(4) 0.1517(19) Uani 1 d
F4 F 0.2862(5) 0.6110(2) 0.1936(3) 0.1185(14) Uani 1 d
H1 H 0.020 0.942 0.978 0.036 Uiso 1 calc
H2 H 0.270 0.980 1.053 0.036 Uiso 1 calc
H3 H 0.488 0.941 0.964 0.033 Uiso 1 calc
H4 H 0.372 0.880 0.833 0.030 Uiso 1 calc
H5 H 0.083 0.881 0.843 0.034 Uiso 1 calc
H7 H -0.014 1.067 0.845 0.046 Uiso 1 calc
H8 H 0.201 1.118 0.937 0.047 Uiso 1 calc
H9 H 0.451 1.091 0.874 0.049 Uiso 1 calc
H10 H 0.401 1.025 0.740 0.044 Uiso 1 calc
H11 H 0.066 0.693 0.427 0.026 Uiso 1 calc
H21 H -0.026 0.983 0.709 0.039 Uiso 1 calc
H22 H 0.244 0.972 0.614 0.024 Uiso 1 calc
H23 H -0.061 0.924 0.587 0.034 Uiso 1 calc
H24a H -0.233 0.872 0.514 0.044 Uiso 1 calc
H24b H -0.259 0.826 0.435 0.044 Uiso 1 calc
H24c H -0.277 0.901 0.423 0.044 Uiso 1 calc
H25a H 0.012 0.767 0.282 0.061 Uiso 1 calc
H25b H -0.105 0.822 0.254 0.061 Uiso 1 calc
H25c H -0.142 0.774 0.329 0.061 Uiso 1 calc
H26a H 0.379 0.844 0.325 0.063 Uiso 1 calc
H26b H 0.279 0.885 0.258 0.063 Uiso 1 calc
H26c H 0.247 0.810 0.269 0.063 Uiso 1 calc
H27a H 0.425 0.925 0.422 0.048 Uiso 1 calc
H27b H 0.382 0.932 0.518 0.048 Uiso 1 calc
H27c H 0.336 0.986 0.451 0.048 Uiso 1 calc
H28a H -0.130 0.688 0.604 0.032 Uiso 1 calc
H28b H -0.184 0.715 0.514 0.032 Uiso 1 calc
H28c H -0.169 0.762 0.594 0.032 Uiso 1 calc
H29a H 0.191 0.833 0.704 0.038 Uiso 1 calc
H29b H 0.130 0.765 0.733 0.038 Uiso 1 calc
H29c H 0.017 0.816 0.689 0.038 Uiso 1 calc
H30a H 0.494 0.816 0.552 0.049 Uiso 1 calc
H30b H 0.498 0.765 0.627 0.049 Uiso 1 calc
H30c H 0.419 0.832 0.639 0.049 Uiso 1 calc
H31a H 0.451 0.687 0.447 0.049 Uiso 1 calc
H31b H 0.454 0.760 0.417 0.049 Uiso 1 calc
H31c H 0.345 0.710 0.368 0.049 Uiso 1 calc

loop_
_atom_type_symbol
_atom_type_description
_atom_type_scat_source
C C 'International Tables Vol C Table 4.2.6.8 and Vol IV Table 2.2B'
H H 'International Tables Vol C Table 4.2.6.8 and Vol IV Table 2.2B'
B B 'International Tables Vol C Table 4.2.6.8 and Vol IV Table 2.2B'
F F 'International Tables Vol C Table 4.2.6.8 and Vol IV Table 2.2B'
Fe Fe 'International Tables Vol C Table 4.2.6.8 and Vol IV Table 2.2B'

loop_
_geom_angle_atom_site_label_1
_geom_angle_atom_site_label_2
_geom_angle_atom_site_label_3
_geom_angle
C5 C1 C2 107.9(4)
H1 C1 C2 126.1
H1 C1 C5 126.1
C3 C2 C1 107.9(4)
H2 C2 C1 126.1
H2 C2 C3 126.1
C4 C3 C2 108.0(4)
H3 C3 C2 126.0
H3 C3 C4 126.0
C5 C4 C3 107.7(4)
H4 C4 C3 126.1
H4 C4 C5 126.1
C4 C5 C1 108.5(4)
H5 C5 C1 125.8
H5 C5 C4 125.8
C10 C6 C7 107.0(4)
C21 C6 C7 123.8(4)
C21 C6 C10 128.8(4)
C8 C7 C6 106.4(4)
H7 C7 C6 126.8
H7 C7 C8 126.8
C9 C8 C7 109.5(4)
H8 C8 C7 125.3
H8 C8 C9 125.3
C10 C9 C8 109.3(4)
H9 C9 C8 125.3
H9 C9 C10 125.3
C9 C10 C6 107.8(4)
H10 C10 C6 126.1
H10 C10 C9 126.1
C15 C11 C12 108.9(3)
H11 C11 C12 125.6
H11 C11 C15 125.6
C13 C12 C11 107.1(3)
C28 C12 C11 126.1(3)
C28 C12 C13 126.8(3)
C14 C13 C12 108.2(3)
C29 C13 C12 125.1(3)
C29 C13 C14 126.7(4)
C15 C14 C13 108.3(3)
C30 C14 C13 126.5(4)
C30 C14 C15 125.1(4)
C14 C15 C11 107.5(3)
C31 C15 C11 126.6(4)
C31 C15 C14 125.7(4)
C20 C16 C17 108.2(4)
C23 C16 C17 118.8(4)
C23 C16 C20 130.1(4)
C18 C17 C16 107.0(4)
C24 C17 C16 128.1(4)
C24 C17 C18 124.7(4)
C19 C18 C17 107.4(4)
C25 C18 C17 126.1(4)
C25 C18 C19 126.5(4)
C20 C19 C18 109.8(4)
C26 C19 C18 124.7(4)
C26 C19 C20 125.4(4)
C19 C20 C16 107.6(4)
C27 C20 C16 126.8(4)
C27 C20 C19 125.4(4)
C22 C21 C6 125.3(4)
H21 C21 C6 117.4
H21 C21 C22 117.4
C23 C22 C21 118.0(4)
H22 C22 C21 121.0
H22 C22 C23 121.0
C22 C23 C16 129.2(4)
H23 C23 C16 115.4
H23 C23 C22 115.4
H24a C24 C17 108.4
H24b C24 C17 108.4
H24c C24 C17 108.4
H24b C24 H24a 110.4
H24c C24 H24a 110.6
H24c C24 H24b 110.7
H25a C25 C18 108.2
H25b C25 C18 108.1
H25c C25 C18 108.2
H25b C25 H25a 110.8
H25c C25 H25a 110.8
H25c C25 H25b 110.7
H26a C26 C19 108.4
H26b C26 C19 108.2
H26c C26 C19 108.2
H26b C26 H26a 110.9
H26c C26 H26a 110.8
H26c C26 H26b 110.3
H27a C27 C20 108.3
H27b C27 C20 108.5
H27c C27 C20 108.4
H27b C27 H27a 110.5
H27c C27 H27a 110.3
H27c C27 H27b 110.7
H28a C28 C12 108.4
H28b C28 C12 108.4
H28c C28 C12 108.4
H28b C28 H28a 110.4
H28c C28 H28a 110.6
H28c C28 H28b 110.5
H29a C29 C13 108.4
H29b C29 C13 108.4
H29c C29 C13 108.4
H29b C29 H29a 110.5
H29c C29 H29a 110.4
H29c C29 H29b 110.5
H30a C30 C14 108.2
H30b C30 C14 108.2
H30c C30 C14 108.3
H30b C30 H30a 110.5
H30c C30 H30a 110.8
H30c C30 H30b 110.6
H31a C31 C15 108.3
H31b C31 C15 108.3
H31c C31 C15 108.5
H31b C31 H31a 110.4
H31c C31 H31a 110.7
H31c C31 H31b 110.6
F2 B F1 104.9(5)
F3 B F1 114.4(6)
F4 B F1 107.4(5)
F3 B F2 107.5(5)
F4 B F2 108.0(5)
F4 B F3 114.1(6)

loop_
_geom_bond_atom_site_label_1
_geom_bond_atom_site_label_2
_geom_bond_distance
Fe1 Cp1 1.652
Fe1 Cp2 1.643
Fe2 Cp*1 1.675
Fe2 Cp*2 1.666
Fe1 C1 2.046(4)
Fe1 C2 2.046(4)
Fe1 C3 2.048(4)
Fe1 C4 2.042(4)
Fe1 C5 2.038(4)
Fe1 C6 2.016(4)
Fe1 C7 2.010(5)
Fe1 C8 2.044(5)
Fe1 C9 2.057(5)
Fe1 C10 2.040(5)
Fe2 C11 2.039(4)
Fe2 C12 2.073(4)
Fe2 C13 2.092(4)
Fe2 C14 2.072(4)
Fe2 C15 2.049(4)
Fe2 C16 2.028(4)
Fe2 C17 2.036(4)
Fe2 C18 2.066(4)
Fe2 C19 2.093(4)
Fe2 C20 2.059(4)
Fe1 C21 3.017(4)
Fe2 C23 2.837(4)
C1 C2 1.412(6)
C1 C5 1.414(6)
C1 H1 0.95
C2 C3 1.421(6)
C2 H2 0.95
C3 C4 1.416(6)
C3 H3 0.95
C4 C5 1.411(6)
C4 H4 0.95
C5 H5 0.95
C6 C7 1.456(6)
C6 C10 1.419(6)
C6 C21 1.453(6)
C7 C8 1.392(7)
C7 H7 0.95
C8 C9 1.389(7)
C8 H8 0.95
C9 C10 1.386(7)
C9 H9 0.95
C10 H10 0.95
C11 C12 1.419(5)
C11 C15 1.421(6)
C11 H11 0.95
C12 C13 1.422(5)
C12 C28 1.499(6)
C13 C14 1.423(5)
C13 C29 1.502(6)
C14 C15 1.411(6)
C14 C30 1.508(6)
C15 C31 1.500(6)
C16 C17 1.448(6)
C16 C20 1.411(6)
C16 C23 1.414(6)
C17 C18 1.413(6)
C17 C24 1.502(6)
C18 C19 1.422(6)
C18 C25 1.500(7)
C19 C20 1.392(6)
C19 C26 1.516(7)
C20 C27 1.525(6)
C21 C22 1.380(6)
C21 H21 0.95
C22 C23 1.403(6)
C22 H22 0.95
C23 H23 0.95
C24 H24a 0.95
C24 H24b 0.95
C24 H24c 0.95
C25 H25a 0.95
C25 H25b 0.95
C25 H25c 0.95
C26 H26a 0.94
C26 H26b 0.95
C26 H26c 0.95
C27 H27a 0.95
C27 H27b 0.95
C27 H27c 0.95
C28 H28a 0.95
C28 H28b 0.95
C28 H28c 0.95
C29 H29a 0.95
C29 H29b 0.95
C29 H29c 0.95
C30 H30a 0.95
C30 H30b 0.95
C30 H30c 0.95
C31 H31a 0.95
C31 H31b 0.95
C31 H31c 0.95
B F1 1.348(8)
B F2 1.382(8)
B F3 1.312(8)
B F4 1.344(8)
